data_7117916
loop_
_publ_author_name
'Eser S. Akturk'
'Glenn P. A. Yap'
'Klaus H. Theopold'

_publ_section_title
;
 Mechanism-based design of labile precursors for chromium(I) chemistry
;
_journal_name_full Chem.Commun.
_journal_page_first 15402
_journal_paper_doi 10.1039/C5cc05993C
_journal_volume 51
_journal_year 2015
_chemical_formula_sum 'C64 H112 B2 Cr2 N14 O4'
_chemical_formula_weight 1267.29
_chemical_name_systematic
; 
 ? 
;
_space_group_crystal_system triclinic
_space_group_IT_number 2
_space_group_name_Hall '-P 1'
_space_group_name_H-M_alt 'P -1'
_symmetry_space_group_name_Hall '-P 1'
_symmetry_space_group_name_H-M 'P -1'
_atom_sites_solution_hydrogens other
_atom_sites_solution_primary direct
_atom_sites_solution_secondary difmap
_audit_creation_method SHELXL-2014/7
_audit_update_record
;
2015-04-07 deposited with the CCDC.
2015-08-27 downloaded from the CCDC.
;
_cell_angle_alpha 77.672(10)
_cell_angle_beta 75.089(7)
_cell_angle_gamma 66.894(7)
_cell_formula_units_Z 1
_cell_length_a 9.552(4)
_cell_length_b 12.156(6)
_cell_length_c 17.626(7)
_cell_measurement_reflns_used 1003
_cell_measurement_temperature 200(2)
_cell_measurement_theta_max 21.04
_cell_measurement_theta_min 2.32
_cell_volume 1804.4(14)
_computing_cell_refinement 'SAINT (Bruker, 2002)'
_computing_data_collection 'SMART (Bruker, 2002)'
_computing_data_reduction SAINT
_computing_molecular_graphics 'SHELXTL (Sheldrick, 2001)'
_computing_publication_material 'SHELXTL (Sheldrick, 2001)'
_computing_structure_refinement 'SHELXL-2014/7 (Sheldrick, 2014)'
_computing_structure_solution 'SHELXS-97 (Sheldrick, 1990)'
_diffrn_ambient_temperature 200(2)
_diffrn_detector_area_resol_mean 836.6
_diffrn_measured_fraction_theta_full 0.999
_diffrn_measured_fraction_theta_max 0.996
_diffrn_measurement_device_type 'Bruker AXS APEX diffractometer'
_diffrn_measurement_method \w
_diffrn_radiation_type MoK\a
_diffrn_radiation_wavelength 0.71073
_diffrn_reflns_av_R_equivalents 0.0480
_diffrn_reflns_av_unetI/netI 0.0616
_diffrn_reflns_laue_measured_fraction_full 0.999
_diffrn_reflns_laue_measured_fraction_max 0.996
_diffrn_reflns_limit_h_max 12
_diffrn_reflns_limit_h_min -12
_diffrn_reflns_limit_k_max 16
_diffrn_reflns_limit_k_min -16
_diffrn_reflns_limit_l_max 23
_diffrn_reflns_limit_l_min -23
_diffrn_reflns_number 25103
_diffrn_reflns_point_group_measured_fraction_full 0.999
_diffrn_reflns_point_group_measured_fraction_max 0.996
_diffrn_reflns_theta_full 25.242
_diffrn_reflns_theta_max 28.330
_diffrn_reflns_theta_min 1.836
_exptl_absorpt_coefficient_mu 0.354
_exptl_absorpt_correction_T_max 0.9912
_exptl_absorpt_correction_T_min 0.8677
_exptl_absorpt_correction_type multi-scan
_exptl_absorpt_process_details 'SADABS (Sheldrick, 2003)'
_exptl_crystal_colour green
_exptl_crystal_density_diffrn 1.166
_exptl_crystal_density_method 'not measured'
_exptl_crystal_description plate
_exptl_crystal_F_000 684
_exptl_crystal_size_max 0.413
_exptl_crystal_size_mid 0.124
_exptl_crystal_size_min 0.025
_refine_diff_density_max 0.982
_refine_diff_density_min -0.741
_refine_diff_density_rms 0.092
_refine_ls_extinction_coef .
_refine_ls_extinction_method none
_refine_ls_goodness_of_fit_ref 1.034
_refine_ls_hydrogen_treatment mixed
_refine_ls_matrix_type full
_refine_ls_number_parameters 385
_refine_ls_number_reflns 8979
_refine_ls_number_restraints 120
_refine_ls_restrained_S_all 1.051
_refine_ls_R_factor_all 0.1128
_refine_ls_R_factor_gt 0.0799
_refine_ls_shift/su_max 0.000
_refine_ls_shift/su_mean 0.000
_refine_ls_structure_factor_coef Fsqd
_refine_ls_weighting_details 'w=1/[\s^2^(Fo^2^)+(0.1396P)^2^+1.2238P] where P=(Fo^2^+2Fc^2^)/3'
_refine_ls_weighting_scheme calc
_refine_ls_wR_factor_gt 0.2201
_refine_ls_wR_factor_ref 0.2506
_reflns_Friedel_coverage 0.000
_reflns_friedel_fraction_full .
_reflns_friedel_fraction_max .
_reflns_number_gt 6214
_reflns_number_total 8979
_reflns_threshold_expression 'I > 2\s(I)'
_cod_data_source_file c5cc05993c2.cif
_cod_data_source_block klat943a
_cod_original_cell_volume 1804.5(13)
_cod_database_code 7117916
_shelx_shelxl_version_number 2014/7
_shelx_space_group_comment
; 
The symmetry employed for this shelxl refinement is uniquely defined 
by the following loop, which should always be used as a source of 
symmetry information in preference to the above space-group names. 
They are only intended as comments. 
;
_shelx_estimated_absorpt_t_min 0.868
_shelx_estimated_absorpt_t_max 0.991

loop_
_space_group_symop_operation_xyz
'x, y, z'
'-x, -y, -z'

loop_
_atom_site_label
_atom_site_type_symbol
_atom_site_fract_x
_atom_site_fract_y
_atom_site_fract_z
_atom_site_U_iso_or_equiv
_atom_site_adp_type
_atom_site_occupancy
_atom_site_site_symmetry_order
_atom_site_calc_flag
_atom_site_refinement_flags_posn
_atom_site_refinement_flags_adp
_atom_site_refinement_flags_occupancy
_atom_site_disorder_assembly
_atom_site_disorder_group
Cr1 Cr 0.10958(6) 0.02830(4) 0.35895(3) 0.02853(17) Uani 1 1 d . . . . .
B1 B 0.2594(4) 0.0616(3) 0.1773(2) 0.0324(7) Uani 1 1 d . . . . .
H1 H 0.322(4) 0.070(3) 0.111(2) 0.039 Uiso 1 1 d . U . . .
N1 N 0.1870(3) 0.1772(2) 0.29415(15) 0.0313(6) Uani 1 1 d . . . . .
N2 N 0.2518(3) 0.1668(2) 0.21527(15) 0.0314(6) Uani 1 1 d . . . . .
N3 N 0.3216(3) -0.0978(2) 0.29527(15) 0.0316(6) Uani 1 1 d . . . . .
N4 N 0.3606(3) -0.0589(2) 0.21653(15) 0.0325(6) Uani 1 1 d . . . . .
N5 N 0.0045(3) 0.0467(3) 0.25803(16) 0.0330(6) Uani 1 1 d . . . . .
N6 N 0.0960(3) 0.0619(3) 0.18503(16) 0.0345(6) Uani 1 1 d . . . . .
N7 N 0.0262(3) 0.0077(2) 0.46493(15) 0.0294(5) Uani 1 1 d . . . . .
C1 C 0.1971(4) 0.2781(3) 0.3079(2) 0.0392(8) Uani 1 1 d . . . . .
C2 C 0.2678(5) 0.3315(3) 0.2385(2) 0.0482(9) Uani 1 1 d . . . . .
H2A H 0.2882 0.4038 0.2319 0.058 Uiso 1 1 calc R U . . .
C3 C 0.3016(4) 0.2583(3) 0.1816(2) 0.0407(8) Uani 1 1 d . . . . .
C4 C 0.1318(6) 0.3264(4) 0.3868(2) 0.0536(10) Uani 1 1 d . . . . .
C5 C -0.0427(7) 0.3676(8) 0.4006(4) 0.123(3) Uani 1 1 d . . . . .
H5A H -0.0735 0.2980 0.4056 0.185 Uiso 1 1 calc R U . . .
H5B H -0.0801 0.4259 0.3558 0.185 Uiso 1 1 calc R U . . .
H5C H -0.0879 0.4057 0.4493 0.185 Uiso 1 1 calc R U . . .
C6 C 0.1840(12) 0.4318(6) 0.3851(4) 0.137(4) Uani 1 1 d . . . . .
H6A H 0.2968 0.4065 0.3672 0.206 Uiso 1 1 calc R U . . .
H6B H 0.1557 0.4555 0.4383 0.206 Uiso 1 1 calc R U . . .
H6C H 0.1330 0.5004 0.3486 0.206 Uiso 1 1 calc R U . . .
C7 C 0.1909(7) 0.2334(5) 0.4528(3) 0.0745(15) Uani 1 1 d . . . . .
H7A H 0.1580 0.1652 0.4565 0.112 Uiso 1 1 calc R U . . .
H7B H 0.1492 0.2685 0.5026 0.112 Uiso 1 1 calc R U . . .
H7C H 0.3045 0.2052 0.4424 0.112 Uiso 1 1 calc R U . . .
C8 C 0.3800(6) 0.2734(4) 0.0966(2) 0.0582(11) Uani 1 1 d . . . . .
H8A H 0.4711 0.2007 0.0853 0.087 Uiso 1 1 calc R U . . .
H8B H 0.4126 0.3431 0.0867 0.087 Uiso 1 1 calc R U . . .
H8C H 0.3075 0.2863 0.0622 0.087 Uiso 1 1 calc R U . . .
C9 C 0.4306(4) -0.2053(3) 0.3098(2) 0.0408(8) Uani 1 1 d . . . . .
C10 C 0.5406(5) -0.2352(4) 0.2406(2) 0.0497(10) Uani 1 1 d . . . . .
H10A H 0.6305 -0.3061 0.2345 0.060 Uiso 1 1 calc R U . . .
C11 C 0.4916(4) -0.1408(3) 0.1831(2) 0.0425(8) Uani 1 1 d . . . . .
C12 C 0.4284(5) -0.2826(4) 0.3894(2) 0.0537(10) Uani 1 1 d . . . . .
C13 C 0.2875(11) -0.3187(7) 0.4095(4) 0.127(3) Uani 1 1 d . . . . .
H13A H 0.1942 -0.2463 0.4064 0.190 Uiso 1 1 calc R U . . .
H13B H 0.2796 -0.3618 0.4632 0.190 Uiso 1 1 calc R U . . .
H13C H 0.2974 -0.3713 0.3718 0.190 Uiso 1 1 calc R U . . .
C14 C 0.4158(7) -0.2139(5) 0.4544(3) 0.0768(15) Uani 1 1 d . . . . .
H14A H 0.3242 -0.1396 0.4544 0.115 Uiso 1 1 calc R U . . .
H14B H 0.5089 -0.1936 0.4453 0.115 Uiso 1 1 calc R U . . .
H14C H 0.4059 -0.2639 0.5056 0.115 Uiso 1 1 calc R U . . .
C15 C 0.5796(10) -0.3920(6) 0.3864(4) 0.162(5) Uani 1 1 d . . . . .
H15A H 0.6654 -0.3681 0.3538 0.243 Uiso 1 1 calc R U . . .
H15B H 0.5705 -0.4549 0.3633 0.243 Uiso 1 1 calc R U . . .
H15C H 0.5996 -0.4232 0.4401 0.243 Uiso 1 1 calc R U . . .
C16 C 0.5689(6) -0.1257(4) 0.0983(3) 0.0658(13) Uani 1 1 d . . . . .
H16A H 0.4943 -0.1084 0.0642 0.099 Uiso 1 1 calc R U . . .
H16B H 0.6566 -0.2001 0.0861 0.099 Uiso 1 1 calc R U . . .
H16C H 0.6065 -0.0588 0.0889 0.099 Uiso 1 1 calc R U . . .
C17 C -0.1283(4) 0.0484(3) 0.2442(2) 0.0395(8) Uani 1 1 d . . . . .
C18 C -0.1210(5) 0.0652(4) 0.1622(2) 0.0466(9) Uani 1 1 d . . . . .
H18A H -0.1991 0.0697 0.1362 0.056 Uiso 1 1 calc R U . . .
C19 C 0.0192(4) 0.0738(4) 0.1273(2) 0.0420(8) Uani 1 1 d . . . . .
C20 C -0.2593(5) 0.0341(5) 0.3101(3) 0.0627(13) Uani 1 1 d . . . . .
C21 C -0.2018(8) -0.0864(8) 0.3601(4) 0.133(4) Uani 1 1 d . . . . .
H21A H -0.1185 -0.0890 0.3841 0.200 Uiso 1 1 calc R U . . .
H21B H -0.1623 -0.1512 0.3267 0.200 Uiso 1 1 calc R U . . .
H21C H -0.2875 -0.0969 0.4019 0.200 Uiso 1 1 calc R U . . .
C22 C -0.3189(7) 0.1364(9) 0.3598(4) 0.133(4) Uani 1 1 d . . . . .
H22A H -0.2310 0.1505 0.3694 0.199 Uiso 1 1 calc R U . . .
H22B H -0.3804 0.1152 0.4106 0.199 Uiso 1 1 calc R U . . .
H22C H -0.3840 0.2098 0.3318 0.199 Uiso 1 1 calc R U . . .
C23 C -0.3937(5) 0.0388(5) 0.2753(3) 0.0709(14) Uani 1 1 d . . . . .
H23A H -0.3601 -0.0309 0.2468 0.106 Uiso 1 1 calc R U . . .
H23B H -0.4249 0.1132 0.2387 0.106 Uiso 1 1 calc R U . . .
H23C H -0.4818 0.0372 0.3182 0.106 Uiso 1 1 calc R U . . .
C24 C 0.0879(6) 0.0918(5) 0.0415(2) 0.0622(12) Uani 1 1 d . . . . .
H24A H 0.0113 0.1037 0.0099 0.093 Uiso 1 1 calc R U . . .
H24B H 0.1798 0.0207 0.0279 0.093 Uiso 1 1 calc R U . . .
H24C H 0.1177 0.1630 0.0304 0.093 Uiso 1 1 calc R U . . .
O1 O 0.7618(12) 0.3005(10) 0.9461(4) 0.278(5) Uani 1 1 d G U . A 1
C25 C 0.8751(11) 0.3644(7) 0.9005(5) 0.159(4) Uani 1 1 d G U . A 1
H25A H 0.8198 0.4516 0.8862 0.191 Uiso 1 1 calc R U . A 1
H25B H 0.9537 0.3537 0.9313 0.191 Uiso 1 1 calc R U . A 1
C26 C 0.9487(9) 0.2984(7) 0.8268(5) 0.180(4) Uani 1 1 d G U . A 1
H26A H 0.9818 0.3520 0.7812 0.215 Uiso 1 1 calc R U . A 1
H26B H 1.0404 0.2260 0.8367 0.215 Uiso 1 1 calc R U . A 1
C27 C 0.8310(11) 0.2644(7) 0.8112(5) 0.175(4) Uani 1 1 d G U . A 1
H27A H 0.7929 0.3148 0.7634 0.210 Uiso 1 1 calc R U . A 1
H27B H 0.8755 0.1790 0.8015 0.210 Uiso 1 1 calc R U . A 1
C28 C 0.7040(10) 0.2806(9) 0.8784(7) 0.237(6) Uani 1 1 d G U . A 1
H28A H 0.6743 0.2084 0.8933 0.284 Uiso 1 1 calc R U . A 1
H28B H 0.6126 0.3513 0.8657 0.284 Uiso 1 1 calc R U . A 1
O2 O 0.8386(11) 0.4987(10) 0.0657(5) 0.303(6) Uani 1 1 d G U . B 2
C29 C 0.6667(9) 0.5235(7) 0.1035(5) 0.175(4) Uani 1 1 d G U . B 2
H29A H 0.6177 0.6018 0.1249 0.210 Uiso 1 1 calc R U . B 2
H29B H 0.6076 0.5223 0.0653 0.210 Uiso 1 1 calc R U . B 2
C30 C 0.6783(9) 0.4175(7) 0.1700(5) 0.162(4) Uani 1 1 d G U . B 2
H30A H 0.5896 0.4403 0.2146 0.195 Uiso 1 1 calc R U . B 2
H30B H 0.6782 0.3471 0.1503 0.195 Uiso 1 1 calc R U . B 2
C31 C 0.8224(10) 0.3890(6) 0.1951(4) 0.148(3) Uani 1 1 d G U . B 2
H31A H 0.8008 0.4144 0.2480 0.177 Uiso 1 1 calc R U . B 2
H31B H 0.8798 0.3009 0.1991 0.177 Uiso 1 1 calc R U . B 2
C32 C 0.9149(9) 0.4506(9) 0.1387(6) 0.241(6) Uani 1 1 d G U . B 2
H32A H 1.0228 0.3944 0.1243 0.290 Uiso 1 1 calc R U . B 2
H32B H 0.9168 0.5179 0.1611 0.290 Uiso 1 1 calc R U . B 2

loop_
_atom_site_aniso_label
_atom_site_aniso_U_11
_atom_site_aniso_U_22
_atom_site_aniso_U_33
_atom_site_aniso_U_23
_atom_site_aniso_U_13
_atom_site_aniso_U_12
Cr1 0.0288(3) 0.0332(3) 0.0245(3) -0.00276(19) -0.00393(18) -0.0132(2)
B1 0.0350(18) 0.0381(19) 0.0264(16) -0.0039(14) -0.0065(14) -0.0152(15)
N1 0.0340(14) 0.0320(13) 0.0284(13) -0.0032(10) -0.0045(10) -0.0136(11)
N2 0.0343(14) 0.0338(14) 0.0275(13) -0.0011(10) -0.0054(10) -0.0155(11)
N3 0.0341(14) 0.0314(13) 0.0284(13) -0.0037(10) -0.0041(10) -0.0119(11)
N4 0.0347(14) 0.0346(14) 0.0277(13) -0.0055(11) -0.0028(10) -0.0129(11)
N5 0.0310(13) 0.0409(15) 0.0303(13) -0.0024(11) -0.0080(10) -0.0161(12)
N6 0.0377(15) 0.0412(15) 0.0285(13) -0.0048(11) -0.0083(11) -0.0168(12)
N7 0.0285(13) 0.0311(13) 0.0296(12) -0.0034(10) -0.0050(10) -0.0122(10)
C1 0.053(2) 0.0361(17) 0.0312(16) -0.0043(13) -0.0056(14) -0.0203(16)
C2 0.068(3) 0.0387(19) 0.044(2) -0.0012(16) -0.0077(18) -0.0296(19)
C3 0.053(2) 0.0381(18) 0.0336(17) 0.0017(14) -0.0077(15) -0.0226(16)
C4 0.083(3) 0.042(2) 0.041(2) -0.0122(16) -0.0015(19) -0.029(2)
C5 0.073(4) 0.165(7) 0.106(5) -0.086(5) -0.004(4) 0.011(4)
C6 0.281(11) 0.105(5) 0.067(4) -0.043(3) 0.038(5) -0.141(7)
C7 0.118(5) 0.077(3) 0.040(2) -0.014(2) -0.018(3) -0.042(3)
C8 0.081(3) 0.061(3) 0.040(2) 0.0008(18) 0.000(2) -0.043(2)
C9 0.0449(19) 0.0346(17) 0.0357(17) -0.0040(14) -0.0061(15) -0.0081(15)
C10 0.052(2) 0.0397(19) 0.0398(19) -0.0074(16) -0.0021(16) -0.0004(17)
C11 0.0431(19) 0.046(2) 0.0338(17) -0.0119(15) 0.0011(14) -0.0123(16)
C12 0.064(3) 0.039(2) 0.041(2) 0.0009(16) -0.0060(18) -0.0053(19)
C13 0.195(9) 0.129(6) 0.106(5) 0.064(5) -0.068(6) -0.126(6)
C14 0.093(4) 0.080(4) 0.045(2) 0.004(2) -0.024(3) -0.017(3)
C15 0.170(8) 0.092(5) 0.068(4) 0.026(3) 0.013(4) 0.075(5)
C16 0.068(3) 0.061(3) 0.043(2) -0.011(2) 0.012(2) -0.009(2)
C17 0.0375(18) 0.049(2) 0.0396(18) -0.0041(15) -0.0126(14) -0.0203(15)
C18 0.047(2) 0.063(2) 0.0408(19) -0.0010(17) -0.0219(16) -0.0253(19)
C19 0.048(2) 0.053(2) 0.0325(17) -0.0033(15) -0.0143(15) -0.0226(17)
C20 0.040(2) 0.114(4) 0.048(2) -0.002(2) -0.0134(17) -0.043(2)
C21 0.097(5) 0.208(9) 0.112(5) 0.101(6) -0.058(4) -0.111(6)
C22 0.063(3) 0.273(11) 0.102(5) -0.111(6) 0.029(3) -0.086(5)
C23 0.048(2) 0.113(4) 0.069(3) -0.002(3) -0.022(2) -0.046(3)
C24 0.069(3) 0.096(4) 0.034(2) 0.000(2) -0.0164(19) -0.044(3)
O1 0.306(11) 0.316(12) 0.278(10) -0.067(8) -0.058(8) -0.164(9)
C25 0.220(10) 0.120(7) 0.182(8) -0.022(6) -0.103(7) -0.066(6)
C26 0.212(9) 0.122(7) 0.235(10) -0.028(7) -0.074(7) -0.071(7)
C27 0.184(9) 0.120(7) 0.258(11) -0.067(7) -0.093(7) -0.040(7)
C28 0.227(11) 0.238(12) 0.317(13) -0.141(10) -0.040(9) -0.112(9)
O2 0.221(9) 0.345(13) 0.283(9) 0.103(9) -0.098(7) -0.080(9)
C29 0.177(8) 0.165(8) 0.172(9) 0.005(6) -0.095(7) -0.023(7)
C30 0.155(7) 0.136(7) 0.196(9) -0.004(6) -0.068(6) -0.038(6)
C31 0.182(8) 0.098(6) 0.172(8) 0.000(5) -0.099(7) -0.027(5)
C32 0.185(9) 0.196(11) 0.311(13) 0.098(10) -0.118(8) -0.058(8)

loop_
_atom_type_symbol
_atom_type_description
_atom_type_scat_dispersion_real
_atom_type_scat_dispersion_imag
_atom_type_scat_source
C C 0.0033 0.0016 'International Tables Vol C Tables 4.2.6.8 and 6.1.1.4'
H H 0.0000 0.0000 'International Tables Vol C Tables 4.2.6.8 and 6.1.1.4'
B B 0.0013 0.0007 'International Tables Vol C Tables 4.2.6.8 and 6.1.1.4'
N N 0.0061 0.0033 'International Tables Vol C Tables 4.2.6.8 and 6.1.1.4'
Cr Cr 0.3209 0.6236 'International Tables Vol C Tables 4.2.6.8 and 6.1.1.4'
O O 0.0106 0.0060 'International Tables Vol C Tables 4.2.6.8 and 6.1.1.4'

loop_
_geom_angle_atom_site_label_1
_geom_angle_atom_site_label_2
_geom_angle_atom_site_label_3
_geom_angle
_geom_angle_site_symmetry_1
_geom_angle_site_symmetry_3
N7 Cr1 N5 128.14(11) . .
N7 Cr1 N3 126.29(11) . .
N5 Cr1 N3 86.49(10) . .
N7 Cr1 N1 127.05(11) . .
N5 Cr1 N1 86.90(10) . .
N3 Cr1 N1 88.48(10) . .
N6 B1 N2 110.1(3) . .
N6 B1 N4 110.1(3) . .
N2 B1 N4 110.3(3) . .
C1 N1 N2 105.8(3) . .
C1 N1 Cr1 139.5(2) . .
N2 N1 Cr1 114.62(19) . .
C3 N2 N1 110.4(3) . .
C3 N2 B1 128.7(3) . .
N1 N2 B1 120.9(2) . .
C9 N3 N4 106.5(3) . .
C9 N3 Cr1 139.1(2) . .
N4 N3 Cr1 114.43(19) . .
C11 N4 N3 110.1(3) . .
C11 N4 B1 128.3(3) . .
N3 N4 B1 121.6(3) . .
C17 N5 N6 106.5(3) . .
C17 N5 Cr1 138.9(2) . .
N6 N5 Cr1 114.63(19) . .
C19 N6 N5 109.6(3) . .
C19 N6 B1 129.0(3) . .
N5 N6 B1 121.4(2) . .
N7 N7 Cr1 178.8(3) 2_556 .
N1 C1 C2 109.9(3) . .
N1 C1 C4 123.1(3) . .
C2 C1 C4 126.9(3) . .
C3 C2 C1 106.0(3) . .
N2 C3 C2 107.8(3) . .
N2 C3 C8 124.2(3) . .
C2 C3 C8 128.0(3) . .
C7 C4 C5 110.1(5) . .
C7 C4 C1 111.7(4) . .
C5 C4 C1 108.1(4) . .
C7 C4 C6 107.0(5) . .
C5 C4 C6 111.0(6) . .
C1 C4 C6 109.0(4) . .
N3 C9 C10 109.8(3) . .
N3 C9 C12 123.8(3) . .
C10 C9 C12 126.4(3) . .
C11 C10 C9 105.7(3) . .
N4 C11 C10 107.9(3) . .
N4 C11 C16 124.1(3) . .
C10 C11 C16 127.9(4) . .
C13 C12 C14 107.1(5) . .
C13 C12 C9 109.1(4) . .
C14 C12 C9 111.4(4) . .
C13 C12 C15 112.1(6) . .
C14 C12 C15 108.1(5) . .
C9 C12 C15 109.1(4) . .
N5 C17 C18 109.2(3) . .
N5 C17 C20 122.5(3) . .
C18 C17 C20 128.4(3) . .
C19 C18 C17 106.7(3) . .
N6 C19 C18 108.1(3) . .
N6 C19 C24 122.4(3) . .
C18 C19 C24 129.5(3) . .
C17 C20 C21 109.4(4) . .
C17 C20 C22 109.6(4) . .
C21 C20 C22 110.7(6) . .
C17 C20 C23 110.1(3) . .
C21 C20 C23 108.9(4) . .
C22 C20 C23 108.2(4) . .
C28 O1 C25 101.5 . .
C26 C25 O1 101.5 . .
C27 C26 C25 106.4 . .
C28 C27 C26 109.5 . .
C27 C28 O1 106.4 . .
C32 O2 C29 101.5 . .
C30 C29 O2 101.5 . .
C31 C30 C29 106.4 . .
C32 C31 C30 109.5 . .
C31 C32 O2 106.4 . .

loop_
_geom_bond_atom_site_label_1
_geom_bond_atom_site_label_2
_geom_bond_distance
_geom_bond_site_symmetry_2
Cr1 N7 1.838(3) .
Cr1 N5 2.190(3) .
Cr1 N3 2.200(3) .
Cr1 N1 2.205(3) .
B1 N6 1.530(5) .
B1 N2 1.535(4) .
B1 N4 1.536(5) .
N1 C1 1.344(4) .
N1 N2 1.379(4) .
N2 C3 1.343(4) .
N3 C9 1.335(4) .
N3 N4 1.372(4) .
N4 C11 1.342(4) .
N5 C17 1.344(4) .
N5 N6 1.378(4) .
N6 C19 1.354(4) .
N7 N7 1.213(5) 2_556
C1 C2 1.398(5) .
C1 C4 1.511(5) .
C2 C3 1.375(5) .
C3 C8 1.502(5) .
C4 C7 1.491(7) .
C4 C5 1.509(8) .
C4 C6 1.538(6) .
C9 C10 1.399(5) .
C9 C12 1.513(5) .
C10 C11 1.374(5) .
C11 C16 1.495(5) .
C12 C13 1.511(8) .
C12 C14 1.510(7) .
C12 C15 1.530(7) .
C17 C18 1.402(5) .
C17 C20 1.511(5) .
C18 C19 1.357(5) .
C19 C24 1.491(5) .
C20 C21 1.513(8) .
C20 C22 1.515(9) .
C20 C23 1.536(5) .
O1 C28 1.5350 .
O1 C25 1.5388 .
C25 C26 1.5349 .
C26 C27 1.4433 .
C27 C28 1.4432 .
O2 C32 1.5350 .
O2 C29 1.5387 .
C29 C30 1.5350 .
C30 C31 1.4433 .
C31 C32 1.4433 .

loop_
_geom_torsion_atom_site_label_1
_geom_torsion_atom_site_label_2
_geom_torsion_atom_site_label_3
_geom_torsion_atom_site_label_4
_geom_torsion
_geom_torsion_site_symmetry_1
_geom_torsion_site_symmetry_2
_geom_torsion_site_symmetry_3
_geom_torsion_site_symmetry_4
C1 N1 N2 C3 0.6(4) . . . .
Cr1 N1 N2 C3 -177.2(2) . . . .
C1 N1 N2 B1 -179.3(3) . . . .
Cr1 N1 N2 B1 2.9(3) . . . .
N6 B1 N2 C3 -120.9(4) . . . .
N4 B1 N2 C3 117.4(4) . . . .
N6 B1 N2 N1 59.0(4) . . . .
N4 B1 N2 N1 -62.8(4) . . . .
C9 N3 N4 C11 0.0(4) . . . .
Cr1 N3 N4 C11 179.4(2) . . . .
C9 N3 N4 B1 178.8(3) . . . .
Cr1 N3 N4 B1 -1.8(3) . . . .
N6 B1 N4 C11 119.1(4) . . . .
N2 B1 N4 C11 -119.1(4) . . . .
N6 B1 N4 N3 -59.4(4) . . . .
N2 B1 N4 N3 62.3(4) . . . .
C17 N5 N6 C19 0.5(4) . . . .
Cr1 N5 N6 C19 -179.2(2) . . . .
C17 N5 N6 B1 -178.5(3) . . . .
Cr1 N5 N6 B1 1.8(4) . . . .
N2 B1 N6 C19 118.8(4) . . . .
N4 B1 N6 C19 -119.3(4) . . . .
N2 B1 N6 N5 -62.4(4) . . . .
N4 B1 N6 N5 59.5(4) . . . .
N2 N1 C1 C2 -0.1(4) . . . .
Cr1 N1 C1 C2 176.8(3) . . . .
N2 N1 C1 C4 176.9(3) . . . .
Cr1 N1 C1 C4 -6.2(6) . . . .
N1 C1 C2 C3 -0.4(5) . . . .
C4 C1 C2 C3 -177.2(4) . . . .
N1 N2 C3 C2 -0.8(4) . . . .
B1 N2 C3 C2 179.0(3) . . . .
N1 N2 C3 C8 179.1(4) . . . .
B1 N2 C3 C8 -1.0(6) . . . .
C1 C2 C3 N2 0.8(5) . . . .
C1 C2 C3 C8 -179.2(4) . . . .
N1 C1 C4 C7 54.0(6) . . . .
C2 C1 C4 C7 -129.6(5) . . . .
N1 C1 C4 C5 -67.2(6) . . . .
C2 C1 C4 C5 109.2(6) . . . .
N1 C1 C4 C6 172.0(5) . . . .
C2 C1 C4 C6 -11.6(7) . . . .
N4 N3 C9 C10 0.4(4) . . . .
Cr1 N3 C9 C10 -178.8(3) . . . .
N4 N3 C9 C12 -177.5(4) . . . .
Cr1 N3 C9 C12 3.3(6) . . . .
N3 C9 C10 C11 -0.6(5) . . . .
C12 C9 C10 C11 177.3(4) . . . .
N3 N4 C11 C10 -0.3(4) . . . .
B1 N4 C11 C10 -179.0(3) . . . .
N3 N4 C11 C16 -178.5(4) . . . .
B1 N4 C11 C16 2.8(6) . . . .
C9 C10 C11 N4 0.6(5) . . . .
C9 C10 C11 C16 178.6(4) . . . .
N3 C9 C12 C13 63.3(6) . . . .
C10 C9 C12 C13 -114.2(6) . . . .
N3 C9 C12 C14 -54.6(6) . . . .
C10 C9 C12 C14 127.8(5) . . . .
N3 C9 C12 C15 -173.9(6) . . . .
C10 C9 C12 C15 8.5(8) . . . .
N6 N5 C17 C18 -0.2(4) . . . .
Cr1 N5 C17 C18 179.4(3) . . . .
N6 N5 C17 C20 179.9(4) . . . .
Cr1 N5 C17 C20 -0.4(6) . . . .
N5 C17 C18 C19 -0.1(5) . . . .
C20 C17 C18 C19 179.7(4) . . . .
N5 N6 C19 C18 -0.6(4) . . . .
B1 N6 C19 C18 178.3(3) . . . .
N5 N6 C19 C24 179.9(4) . . . .
B1 N6 C19 C24 -1.2(6) . . . .
C17 C18 C19 N6 0.4(5) . . . .
C17 C18 C19 C24 179.9(4) . . . .
N5 C17 C20 C21 -59.9(6) . . . .
C18 C17 C20 C21 120.3(5) . . . .
N5 C17 C20 C22 61.6(6) . . . .
C18 C17 C20 C22 -118.2(5) . . . .
N5 C17 C20 C23 -179.5(4) . . . .
C18 C17 C20 C23 0.7(7) . . . .
C28 O1 C25 C26 -37.4 . . . .
O1 C25 C26 C27 31.5 . . . .
C25 C26 C27 C28 -12.4 . . . .
C26 C27 C28 O1 -12.3 . . . .
C25 O1 C28 C27 31.5 . . . .
C32 O2 C29 C30 -37.4 . . . .
O2 C29 C30 C31 31.5 . . . .
C29 C30 C31 C32 -12.4 . . . .
C30 C31 C32 O2 -12.4 . . . .
C29 O2 C32 C31 31.5 . . . .
